data_7055856
loop_
_publ_author_name
'Cheng, Meiling'
'Sun, Lin'
'Han, Wei'
'Wang, Shen'
'Liu, Qi'
'Sun, Xiaoqiang'
'Xi, Haitao'

_publ_section_title
;
 Effect of N ancillary ligands on the structure, nuclearity and magnetic
 behavior of Cu(ii)--pyrazolecarboxylate complexes
;
_journal_issue 12
_journal_name_full 'New J. Chem.'
_journal_page_first 10504
_journal_paper_doi 10.1039/C6NJ02338J
_journal_volume 40
_journal_year 2016
_chemical_formula_sum 'C16 H22 Cu N8 O6'
_chemical_formula_weight 485.95
_chemical_name_systematic
;
 ?
;
_space_group_crystal_system monoclinic
_space_group_IT_number 14
_space_group_name_Hall '-P 2yn'
_space_group_name_H-M_alt 'P 1 21/n 1'
_symmetry_space_group_name_Hall '-P 2yn'
_symmetry_space_group_name_H-M 'P 1 21/n 1'
_atom_sites_solution_hydrogens mixed
_audit_block_doi 10.5517/ccdc.csd.cc1m5cfl
_audit_creation_method SHELXL-2013
_audit_update_record
;
2016-10-26 deposited with the CCDC.
2016-11-02 downloaded from the CCDC.
;
_cell_angle_alpha 90
_cell_angle_beta 101.334(2)
_cell_angle_gamma 90
_cell_formula_units_Z 2
_cell_length_a 8.4875(9)
_cell_length_b 14.7989(15)
_cell_length_c 8.7734(9)
_cell_measurement_reflns_used 4062
_cell_measurement_temperature 293(2)
_cell_measurement_theta_max 30.330
_cell_measurement_theta_min 2.448
_cell_volume 1080.50(19)
_computing_structure_refinement 'SHELXL-2013 (Sheldrick, 2013)'
_diffrn_ambient_temperature 293(2)
_diffrn_measured_fraction_theta_full 0.993
_diffrn_measured_fraction_theta_max 0.863
_diffrn_measurement_device_type 'Bruker Smart Apex CCD'
_diffrn_measurement_method 'phi and omega scans'
_diffrn_radiation_type MoK\a
_diffrn_radiation_wavelength 0.71073
_diffrn_reflns_av_R_equivalents 0.0209
_diffrn_reflns_av_unetI/netI 0.0255
_diffrn_reflns_Laue_measured_fraction_full 0.993
_diffrn_reflns_Laue_measured_fraction_max 0.863
_diffrn_reflns_limit_h_max 11
_diffrn_reflns_limit_h_min -10
_diffrn_reflns_limit_k_max 14
_diffrn_reflns_limit_k_min -19
_diffrn_reflns_limit_l_max 10
_diffrn_reflns_limit_l_min -12
_diffrn_reflns_number 7394
_diffrn_reflns_point_group_measured_fraction_full 0.993
_diffrn_reflns_point_group_measured_fraction_max 0.863
_diffrn_reflns_theta_full 25.242
_diffrn_reflns_theta_max 30.360
_diffrn_reflns_theta_min 2.739
_diffrn_source 'fine-focus sealed tube'
_exptl_absorpt_coefficient_mu 1.061
_exptl_absorpt_correction_T_max 0.809
_exptl_absorpt_correction_T_min 0.775
_exptl_absorpt_correction_type multi-scan
_exptl_absorpt_process_details SADABS
_exptl_crystal_colour blue
_exptl_crystal_density_diffrn 1.494
_exptl_crystal_description block
_exptl_crystal_F_000 502
_exptl_crystal_size_max 0.260
_exptl_crystal_size_mid 0.200
_exptl_crystal_size_min 0.200
_refine_diff_density_max 0.341
_refine_diff_density_min -0.266
_refine_diff_density_rms 0.061
_refine_ls_extinction_method none
_refine_ls_goodness_of_fit_ref 1.055
_refine_ls_hydrogen_treatment constr
_refine_ls_matrix_type full
_refine_ls_number_parameters 143
_refine_ls_number_reflns 2806
_refine_ls_number_restraints 0
_refine_ls_restrained_S_all 1.055
_refine_ls_R_factor_all 0.0396
_refine_ls_R_factor_gt 0.0314
_refine_ls_shift/su_max 0.004
_refine_ls_shift/su_mean 0.000
_refine_ls_structure_factor_coef Fsqd
_refine_ls_weighting_details
;
 w=1/[\s^2^(Fo^2^)+(0.0598P)^2^+0.2614P]
 where P=(Fo^2^+2Fc^2^)/3
;
_refine_ls_weighting_scheme calc
_refine_ls_wR_factor_gt 0.0946
_refine_ls_wR_factor_ref 0.0998
_reflns_Friedel_coverage 0.000
_reflns_number_gt 2339
_reflns_number_total 2806
_reflns_threshold_expression 'I > 2\s(I)'
_cod_data_source_file c6nj02338j2.cif
_cod_data_source_block mo_150513c_0m_1
_cod_depositor_comments 'Adding full bibliography for 7055856--7055859.cif.'
_cod_database_code 7055856
_shelx_space_group_comment
;
The symmetry employed for this shelxl refinement is uniquely defined
by the following loop, which should always be used as a source of
symmetry information in preference to the above space-group names.
They are only intended as comments.
;
_shelx_estimated_absorpt_t_min 0.770
_shelx_estimated_absorpt_t_max 0.816
_shelxl_version_number 2013-2

loop_
_space_group_symop_operation_xyz
'x, y, z'
'-x+1/2, y+1/2, -z+1/2'
'-x, -y, -z'
'x-1/2, -y-1/2, z-1/2'

loop_
_atom_site_label
_atom_site_type_symbol
_atom_site_fract_x
_atom_site_fract_y
_atom_site_fract_z
_atom_site_U_iso_or_equiv
_atom_site_adp_type
_atom_site_occupancy
_atom_site_site_symmetry_order
_atom_site_calc_flag
_atom_site_refinement_flags_posn
_atom_site_refinement_flags_adp
_atom_site_refinement_flags_occupancy
C1 C 0.5877(3) 0.1130(2) 0.3511(3) 0.0669(7) Uani 1 1 d . . .
H1A H 0.6119 0.0559 0.4020 0.100 Uiso 1 1 calc R U .
H1B H 0.6132 0.1609 0.4258 0.100 Uiso 1 1 calc R U .
H1C H 0.6503 0.1200 0.2718 0.100 Uiso 1 1 calc R U .
C2 C 0.4129(2) 0.11679(15) 0.2788(2) 0.0410(4) Uani 1 1 d . . .
C3 C 0.2986(2) 0.18254(14) 0.2815(2) 0.0419(4) Uani 1 1 d . . .
H3 H 0.3133 0.2381 0.3317 0.050 Uiso 1 1 calc R U .
C4 C 0.15651(19) 0.14843(12) 0.19323(19) 0.0300(3) Uani 1 1 d . . .
C5 C -0.0095(2) 0.18663(13) 0.1499(2) 0.0346(4) Uani 1 1 d . . .
C6 C -0.1855(2) -0.10818(15) 0.1915(2) 0.0448(5) Uani 1 1 d . . .
H6 H -0.2748 -0.1091 0.1108 0.054 Uiso 1 1 calc R U .
C7 C -0.0311(4) -0.1352(3) 0.4117(3) 0.0857(11) Uani 1 1 d . . .
H7 H 0.0095 -0.1567 0.5112 0.103 Uiso 1 1 calc R U .
C8 C 0.0469(3) -0.0832(2) 0.3235(3) 0.0737(9) Uani 1 1 d . . .
H8 H 0.1519 -0.0625 0.3534 0.088 Uiso 1 1 calc R U .
Cu1 Cu 0.0000 0.0000 0.0000 0.02683(11) Uani 1 2 d S . P
N1 N 0.18186(15) 0.06640(9) 0.13972(16) 0.0288(3) Uani 1 1 d . . .
N2 N 0.33817(16) 0.04833(11) 0.19297(17) 0.0337(3) Uani 1 1 d . . .
H2 H 0.3790 -0.0010 0.1653 0.051 Uiso 1 1 d R U .
N3 N -0.05103(18) -0.06581(11) 0.18493(18) 0.0355(3) Uani 1 1 d . . .
N4 N -0.1790(2) -0.14948(14) 0.3267(2) 0.0533(5) Uani 1 1 d . . .
H4 H -0.2720 -0.1788 0.3573 0.080 Uiso 1 1 d R U .
O1 O -0.11374(15) 0.13701(10) 0.07212(17) 0.0420(3) Uani 1 1 d . . .
O2 O -0.03171(19) 0.26523(11) 0.1914(2) 0.0626(5) Uani 1 1 d . . .
O3 O 0.07956(16) 0.38559(10) 0.41860(19) 0.0479(4) Uani 1 1 d . . .
H3X H 0.0621 0.3418 0.3406 0.072 Uiso 1 1 d R U .
H3Y H 0.1655 0.3715 0.4765 0.072 Uiso 1 1 d R U .

loop_
_atom_site_aniso_label
_atom_site_aniso_U_11
_atom_site_aniso_U_22
_atom_site_aniso_U_33
_atom_site_aniso_U_23
_atom_site_aniso_U_13
_atom_site_aniso_U_12
C1 0.0263(10) 0.0870(19) 0.0788(17) -0.0166(14) -0.0107(10) 0.0023(11)
C2 0.0253(8) 0.0517(11) 0.0424(10) -0.0055(8) -0.0020(7) -0.0019(7)
C3 0.0299(9) 0.0449(11) 0.0467(10) -0.0135(8) -0.0030(7) -0.0024(8)
C4 0.0242(7) 0.0334(9) 0.0311(8) -0.0015(6) 0.0022(6) -0.0005(6)
C5 0.0278(8) 0.0399(10) 0.0341(8) -0.0032(7) 0.0016(6) 0.0043(7)
C6 0.0331(9) 0.0566(12) 0.0444(10) 0.0081(9) 0.0067(8) -0.0123(8)
C7 0.0663(17) 0.133(3) 0.0516(14) 0.0419(17) -0.0039(12) -0.0365(18)
C8 0.0498(13) 0.117(2) 0.0475(13) 0.0304(14) -0.0076(10) -0.0366(15)
Cu1 0.02071(15) 0.02856(18) 0.02978(16) 0.00128(10) 0.00143(10) -0.00486(9)
N1 0.0210(6) 0.0298(7) 0.0337(7) 0.0021(5) 0.0009(5) -0.0001(5)
N2 0.0227(6) 0.0370(8) 0.0394(8) 0.0019(6) 0.0012(5) 0.0022(6)
N3 0.0309(7) 0.0392(8) 0.0355(7) 0.0042(6) 0.0043(6) -0.0087(6)
N4 0.0488(10) 0.0619(12) 0.0509(10) 0.0143(9) 0.0140(8) -0.0171(9)
O1 0.0234(6) 0.0463(8) 0.0520(8) -0.0063(6) -0.0031(5) 0.0018(5)
O2 0.0438(8) 0.0556(10) 0.0800(12) -0.0315(9) -0.0087(8) 0.0179(7)
O3 0.0304(6) 0.0391(7) 0.0682(9) -0.0061(7) -0.0048(6) -0.0010(5)

loop_
_atom_type_symbol
_atom_type_description
_atom_type_scat_dispersion_real
_atom_type_scat_dispersion_imag
_atom_type_scat_source
C C 0.0033 0.0016 'International Tables Vol C Tables 4.2.6.8 and 6.1.1.4'
H H 0.0000 0.0000 'International Tables Vol C Tables 4.2.6.8 and 6.1.1.4'
Cu Cu 0.3201 1.2651 'International Tables Vol C Tables 4.2.6.8 and 6.1.1.4'
N N 0.0061 0.0033 'International Tables Vol C Tables 4.2.6.8 and 6.1.1.4'
O O 0.0106 0.0060 'International Tables Vol C Tables 4.2.6.8 and 6.1.1.4'

loop_
_geom_angle_atom_site_label_1
_geom_angle_atom_site_label_2
_geom_angle_atom_site_label_3
_geom_angle
_geom_angle_site_symmetry_1
_geom_angle_site_symmetry_3
C2 C1 H1A 109.5 . .
C2 C1 H1B 109.5 . .
H1A C1 H1B 109.5 . .
C2 C1 H1C 109.5 . .
H1A C1 H1C 109.5 . .
H1B C1 H1C 109.5 . .
N2 C2 C3 106.61(16) . .
N2 C2 C1 121.92(19) . .
C3 C2 C1 131.5(2) . .
C2 C3 C4 105.67(17) . .
C2 C3 H3 127.2 . .
C4 C3 H3 127.2 . .
N1 C4 C3 110.07(15) . .
N1 C4 C5 117.59(14) . .
C3 C4 C5 132.33(17) . .
O2 C5 O1 125.44(17) . .
O2 C5 C4 117.89(16) . .
O1 C5 C4 116.65(16) . .
N3 C6 N4 112.07(18) . .
N3 C6 H6 124.0 . .
N4 C6 H6 124.0 . .
N4 C7 C8 106.3(2) . .
N4 C7 H7 126.8 . .
C8 C7 H7 126.8 . .
C7 C8 N3 109.8(2) . .
C7 C8 H8 125.1 . .
N3 C8 H8 125.1 . .
N3 Cu1 N3 180.0 3 .
N3 Cu1 N1 89.65(6) 3 .
N3 Cu1 N1 90.35(6) . .
N3 Cu1 N1 90.35(6) 3 3
N3 Cu1 N1 89.66(6) . 3
N1 Cu1 N1 180.0 . 3
N3 Cu1 O1 92.01(6) 3 3
N3 Cu1 O1 87.99(6) . 3
N1 Cu1 O1 105.84(5) . 3
N1 Cu1 O1 74.16(5) 3 3
N3 Cu1 O1 87.99(6) 3 .
N3 Cu1 O1 92.01(6) . .
N1 Cu1 O1 74.16(5) . .
N1 Cu1 O1 105.84(5) 3 .
O1 Cu1 O1 180.0 3 .
C4 N1 N2 105.97(13) . .
C4 N1 Cu1 119.85(10) . .
N2 N1 Cu1 134.13(11) . .
N1 N2 C2 111.67(15) . .
N1 N2 H2 119.6 . .
C2 N2 H2 128.6 . .
C6 N3 C8 104.78(17) . .
C6 N3 Cu1 126.41(13) . .
C8 N3 Cu1 128.60(13) . .
C6 N4 C7 107.04(18) . .
C6 N4 H4 123.6 . .
C7 N4 H4 129.1 . .
C5 O1 Cu1 111.47(11) . .
H3X O3 H3Y 105.6 . .

loop_
_geom_bond_atom_site_label_1
_geom_bond_atom_site_label_2
_geom_bond_distance
_geom_bond_site_symmetry_2
C1 C2 1.496(3) .
C1 H1A 0.9600 .
C1 H1B 0.9600 .
C1 H1C 0.9600 .
C2 N2 1.345(2) .
C2 C3 1.377(3) .
C3 C4 1.394(2) .
C3 H3 0.9300 .
C4 N1 1.334(2) .
C4 C5 1.497(2) .
C5 O2 1.244(2) .
C5 O1 1.245(2) .
C6 N3 1.314(2) .
C6 N4 1.326(3) .
C6 H6 0.9300 .
C7 N4 1.345(3) .
C7 C8 1.353(3) .
C7 H7 0.9300 .
C8 N3 1.355(3) .
C8 H8 0.9300 .
Cu1 N3 2.0111(15) 3
Cu1 N3 2.0111(15) .
Cu1 N1 2.0266(13) .
Cu1 N1 2.0266(13) 3
Cu1 O1 2.3840(14) 3
Cu1 O1 2.3841(14) .
N1 N2 1.3440(18) .
N2 H2 0.8637 .
N4 H4 0.9831 .
O3 H3X 0.9323 .
O3 H3Y 0.8298 .

loop_
_geom_torsion_atom_site_label_1
_geom_torsion_atom_site_label_2
_geom_torsion_atom_site_label_3
_geom_torsion_atom_site_label_4
_geom_torsion
N2 C2 C3 C4 -0.1(2)
C1 C2 C3 C4 179.9(2)
C2 C3 C4 N1 0.1(2)
C2 C3 C4 C5 -179.25(19)
N1 C4 C5 O2 -175.67(18)
C3 C4 C5 O2 3.7(3)
N1 C4 C5 O1 3.0(2)
C3 C4 C5 O1 -177.7(2)
N4 C7 C8 N3 -0.4(4)
C3 C4 N1 N2 0.0(2)
C5 C4 N1 N2 179.43(15)
C3 C4 N1 Cu1 -177.74(13)
C5 C4 N1 Cu1 1.7(2)
C4 N1 N2 C2 -0.1(2)
Cu1 N1 N2 C2 177.17(14)
C3 C2 N2 N1 0.1(2)
C1 C2 N2 N1 -179.9(2)
N4 C6 N3 C8 1.3(3)
N4 C6 N3 Cu1 176.28(15)
C7 C8 N3 C6 -0.5(4)
C7 C8 N3 Cu1 -175.4(2)
N3 C6 N4 C7 -1.5(3)
C8 C7 N4 C6 1.1(4)
O2 C5 O1 Cu1 173.29(18)
C4 C5 O1 Cu1 -5.3(2)
